data_7248045
loop_
_publ_author_name
'Belloso-Casuso, Cantia'
'de Pedro, Imanol'
'Canadillas-Delgado, Laura'
'Beobide, Garikoitz'
'S\'anchez-And\'ujar, Manuel'
'G\'arcia Ben, Javier'
'Walker, Julian'
'Gonz\'alez Izquierdo, Palmerina'
'Cano, Israel'
'Rodr\'iguez Fern\'andez, Jesus'
'Fabelo, Oscar'

_publ_section_title
;
 Structural and physico-chemical characterization of hybrid materials
 based on globular quinuclidinium cation derivatives and
 tetrachloridocobaltate(ii) anions
;
_journal_issue 4
_journal_name_full CrystEngComm
_journal_page_first 439
_journal_page_last 451
_journal_paper_doi 10.1039/D3CE00759F
_journal_volume 26
_journal_year 2024
_chemical_absolute_configuration rm
_chemical_formula_moiety '2(C7 H14 N O), Cl4 Co'
_chemical_formula_sum 'C14 H28 Cl4 Co N2 O2'
_chemical_formula_weight 457.11
_space_group_crystal_system orthorhombic
_space_group_IT_number 19
_space_group_name_Hall 'P 2ac 2ab'
_space_group_name_H-M_alt 'P 21 21 21'
_atom_sites_solution_hydrogens geom
_audit_creation_date 2023-11-02
_audit_creation_method
;
Olex2 1.5
(compiled 2023.08.24 svn.re1ec1418 for OlexSys, GUI svn.r6817)
;
_audit_update_record
;
2023-11-05 deposited with the CCDC.	2023-11-22 downloaded from the CCDC.
;
_cell_angle_alpha 90
_cell_angle_beta 90
_cell_angle_gamma 90
_cell_formula_units_Z 4
_cell_length_a 9.5688(2)
_cell_length_b 12.9473(3)
_cell_length_c 15.9128(3)
_cell_measurement_reflns_used 15918
_cell_measurement_temperature 296(2)
_cell_measurement_theta_max 72.461
_cell_measurement_theta_min 4.402
_cell_volume 1971.44(7)
_computing_cell_refinement SAINT
_computing_data_collection 'Bruker APEX3'
_computing_data_reduction SAINT
_computing_molecular_graphics 'Olex2 1.5 (Dolomanov et al., 2009)'
_computing_publication_material 'Olex2 1.5 (Dolomanov et al., 2009)'
_computing_structure_refinement 'SHELXL 2018/3 (Sheldrick, 2015)'
_computing_structure_solution 'SHELXT 2014/5 (Sheldrick, 2014)'
_diffrn_ambient_temperature 296.15
_diffrn_measured_fraction_theta_full 0.996
_diffrn_measured_fraction_theta_max 0.988
_diffrn_measurement_device_type 'D8 Venture'
_diffrn_measurement_method '\w and \f scans'
_diffrn_measurement_specimen_support 'Mitegen 200um'
_diffrn_radiation_type CuK\a
_diffrn_radiation_wavelength 1.54178
_diffrn_reflns_av_R_equivalents 0.0441
_diffrn_reflns_av_unetI/netI 0.0491
_diffrn_reflns_Laue_measured_fraction_full 0.996
_diffrn_reflns_Laue_measured_fraction_max 0.988
_diffrn_reflns_limit_h_max 11
_diffrn_reflns_limit_h_min -11
_diffrn_reflns_limit_k_max 15
_diffrn_reflns_limit_k_min -15
_diffrn_reflns_limit_l_max 19
_diffrn_reflns_limit_l_min -19
_diffrn_reflns_number 15918
_diffrn_reflns_point_group_measured_fraction_full 0.976
_diffrn_reflns_point_group_measured_fraction_max 0.965
_diffrn_reflns_theta_full 67.679
_diffrn_reflns_theta_max 72.461
_diffrn_reflns_theta_min 4.402
_exptl_absorpt_coefficient_mu 11.888
_exptl_absorpt_correction_T_max 0.383
_exptl_absorpt_correction_T_min 0.269
_exptl_absorpt_correction_type multi-scan
_exptl_absorpt_process_details
;
SADABS-2014/4 (Bruker,2014/4) was used for absorption correction.
;
_exptl_crystal_colour purple
_exptl_crystal_density_diffrn 1.540
_exptl_crystal_description prismatic
_exptl_crystal_F_000 948
_exptl_crystal_size_max 0.15
_exptl_crystal_size_mid 0.15
_exptl_crystal_size_min 0.1
_refine_diff_density_max 0.377
_refine_diff_density_min -0.419
_refine_diff_density_rms 0.054
_refine_ls_abs_structure_details
;
 Flack x determined using 1170 quotients [(I+)-(I-)]/[(I+)+(I-)]
 (Parsons, Flack and Wagner, Acta Cryst. B69 (2013) 249-259).
;
_refine_ls_abs_structure_Flack 0.014(6)
_refine_ls_extinction_method none
_refine_ls_goodness_of_fit_ref 1.059
_refine_ls_hydrogen_treatment constr
_refine_ls_matrix_type full
_refine_ls_number_parameters 239
_refine_ls_number_reflns 3757
_refine_ls_number_restraints 89
_refine_ls_restrained_S_all 1.054
_refine_ls_R_factor_all 0.0419
_refine_ls_R_factor_gt 0.0349
_refine_ls_shift/su_max 0.001
_refine_ls_shift/su_mean 0.000
_refine_ls_structure_factor_coef Fsqd
_refine_ls_weighting_details 'w=1/[\s^2^(Fo^2^)+(0.0296P)^2^+0.5444P] where P=(Fo^2^+2Fc^2^)/3'
_refine_ls_weighting_scheme calc
_refine_ls_wR_factor_gt 0.0838
_refine_ls_wR_factor_ref 0.0870
_reflns_Friedel_coverage 0.710
_reflns_Friedel_fraction_full 0.949
_reflns_Friedel_fraction_max 0.933
_reflns_number_gt 3279
_reflns_number_total 3757
_reflns_threshold_expression 'I > 2\s(I)'
_cod_data_source_file d3ce00759f2.cif
_cod_data_source_block COMPOUND_C_RT
_cod_database_code 7248045
_shelx_shelxl_version_number 2018/3
_shelx_space_group_comment
;
The symmetry employed for this shelxl refinement is uniquely defined
by the following loop, which should always be used as a source of
symmetry information in preference to the above space-group names.
They are only intended as comments.
;
_shelx_estimated_absorpt_t_max 0.383
_shelx_estimated_absorpt_t_min 0.269
_exptl_absorpt_special_details prismatic
_olex2_refinement_description
;
1. Fixed Uiso
 At 1.2 times of:
  All C(H) groups, All C(H,H) groups, All N(H) groups
 At 1.5 times of:
  All O(H) groups
2. Restrained distances
 H2AB-Cl4_$1
 2.06 with sigma of 0.02
 O2A-H2AB
 0.84 with sigma of 0.02
 N2-C12 \\sim N2A-C12A
 with sigma of 0.02
 N2-C13 \\sim N2A-C13A
 with sigma of 0.02
 N2-C14 \\sim N2A-C14A
 with sigma of 0.02
 C8-C9 \\sim C8A-C9A
 with sigma of 0.02
 C8-C10 \\sim C8A-C10A
 with sigma of 0.02
 C8-C11 \\sim C8A-C11A
 with sigma of 0.02
 C9-C12 \\sim C9A-C12A
 with sigma of 0.02
 C10-C13 \\sim C10A-C13A
 with sigma of 0.02
 C11-C14 \\sim C11A-C14A
 with sigma of 0.02
 C11-O2 \\sim C11A-O2A
 with sigma of 0.02
 N2-C9 \\sim N2A-C9A
 with sigma of 0.04
 N2-C10 \\sim N2A-C10A
 with sigma of 0.04
 N2-C11 \\sim N2A-C11A
 with sigma of 0.04
 C8-C12 \\sim C8A-C12A
 with sigma of 0.04
 C8-C13 \\sim C8A-C13A
 with sigma of 0.04
 C8-C14 \\sim C8A-C14A
 with sigma of 0.04
 C8-O2 \\sim C8A-O2A
 with sigma of 0.04
 C9-C10 \\sim C9A-C10A
 with sigma of 0.04
 C9-C11 \\sim C9A-C11A
 with sigma of 0.04
 C10-C11 \\sim C10A-C11A
 with sigma of 0.04
 C12-C13 \\sim C12A-C13A
 with sigma of 0.04
 C12-C14 \\sim C12A-C14A
 with sigma of 0.04
 C13-C14 \\sim C13A-C14A
 with sigma of 0.04
 C14-O2 \\sim C14A-O2A
 with sigma of 0.04
3. Uiso/Uaniso restraints and constraints
Uanis(O2) = Uanis(O2A)
Uanis(C11A) = Uanis(C11)
Uanis(C8A) = Uanis(C8)
Uanis(C9) = Uanis(C9A)
Uanis(C12) = Uanis(C12A)
Uanis(C14A) = Uanis(C14)
Uanis(N2A) = Uanis(N2)
Uanis(C10) = Uanis(C10A)
Uanis(C13) = Uanis(C13A)
4. Rigid body (RIGU) restrains
 C11, C8, C14, C9, C10, N2, C12, C13
 with sigma for 1-2 distances of 0.004 and sigma for 1-3 distances of 0.004
5. Others
 Sof(N2A)=Sof(H2AA)=Sof(C12A)=Sof(H12C)=Sof(H12D)=Sof(C13A)=Sof(H13C)=
 Sof(H13D)=Sof(C14A)=Sof(H14C)=Sof(H14D)=Sof(C9A)=Sof(H9AA)=Sof(H9AB)=Sof(C10A)=
 Sof(H10C)=Sof(H10D)=Sof(C11A)=Sof(H11A)=Sof(C8A)=Sof(H8A)=Sof(O2A)=Sof(H2AB)=1-
 FVAR(1)
 Sof(N2)=Sof(H2)=Sof(C8)=Sof(H8)=Sof(C9)=Sof(H9A)=Sof(H9B)=Sof(C10)=Sof(H10A)=
 Sof(H10B)=Sof(C11)=Sof(H11)=Sof(C12)=Sof(H12A)=Sof(H12B)=Sof(C13)=Sof(H13A)=
 Sof(H13B)=Sof(C14)=Sof(H14A)=Sof(H14B)=Sof(O2)=Sof(H2A)=FVAR(1)
6.a Ternary CH refined with riding coordinates:
 N1(HA), N2(H2), C1(HB), C4(HG), C8(H8), C11(H11), N2A(H2AA), C11A(H11A),
 C8A(H8A)
6.b Secondary CH2 refined with riding coordinates:
 C2(HC,HD), C3(HE,HF), C5(HH,HI), C6(HJ,HK), C7(HL,HM), C9(H9A,H9B), C10(H10A,
 H10B), C12(H12A,H12B), C13(H13A,H13B), C14(H14A,H14B), C12A(H12C,H12D),
 C13A(H13C,H13D), C14A(H14C,H14D), C9A(H9AA,H9AB), C10A(H10C,H10D)
6.c Idealised tetrahedral OH refined as rotating group:
 O1(H), O2(H2A), O2A(H2AB)
;
_olex2_submission_special_instructions 'No special instructions were received'

loop_
_space_group_symop_operation_xyz
'x, y, z'
'-x+1/2, -y, z+1/2'
'-x, y+1/2, -z+1/2'
'x+1/2, -y+1/2, -z'

loop_
_atom_site_label
_atom_site_type_symbol
_atom_site_fract_x
_atom_site_fract_y
_atom_site_fract_z
_atom_site_U_iso_or_equiv
_atom_site_adp_type
_atom_site_occupancy
_atom_site_site_symmetry_order
_atom_site_calc_flag
_atom_site_refinement_flags_posn
_atom_site_refinement_flags_adp
_atom_site_refinement_flags_occupancy
_atom_site_disorder_assembly
_atom_site_disorder_group
Co1 Co 0.99299(8) 0.50087(4) -0.08842(3) 0.03905(17) Uani 1 1 d . . . . .
Cl1 Cl 0.80442(17) 0.43792(12) -0.16024(10) 0.0697(4) Uani 1 1 d . . . . .
Cl2 Cl 0.99382(15) 0.67522(6) -0.09057(6) 0.0494(2) Uani 1 1 d . . . . .
Cl3 Cl 0.98959(18) 0.43240(8) 0.04251(6) 0.0590(3) Uani 1 1 d . . . . .
Cl4 Cl 1.18820(17) 0.45089(12) -0.16212(11) 0.0691(4) Uani 1 1 d . . . . .
O1 O 0.8436(5) 0.2582(3) 0.1933(3) 0.0777(12) Uani 1 1 d . . . . .
H H 0.824443 0.198436 0.180627 0.116 Uiso 1 1 calc R U . . .
N1 N 1.0012(5) 0.3586(2) 0.36403(19) 0.0436(7) Uani 1 1 d . . . . .
HA H 1.005168 0.427912 0.388582 0.052 Uiso 1 1 calc R U . . .
N2 N 0.6112(14) 0.3646(14) 0.1307(7) 0.062(3) Uani 0.632(6) 1 d D . P A 1
H2 H 0.694712 0.339341 0.159805 0.074 Uiso 0.632(6) 1 calc R U P A 1
C1 C 0.9904(7) 0.1806(3) 0.3008(3) 0.0528(10) Uani 1 1 d . . . . .
HB H 0.986896 0.110925 0.276808 0.063 Uiso 1 1 calc R U . . .
C2 C 0.8736(6) 0.1948(4) 0.3642(4) 0.0588(14) Uani 1 1 d . . . . .
HC H 0.784507 0.178922 0.338085 0.071 Uiso 1 1 calc R U . . .
HD H 0.886962 0.148030 0.411073 0.071 Uiso 1 1 calc R U . . .
C3 C 1.1289(6) 0.1974(5) 0.3457(4) 0.0645(16) Uani 1 1 d . . . . .
HE H 1.144137 0.142404 0.386051 0.077 Uiso 1 1 calc R U . . .
HF H 1.204641 0.195960 0.305267 0.077 Uiso 1 1 calc R U . . .
C4 C 0.9783(6) 0.2613(3) 0.2315(3) 0.0522(12) Uani 1 1 d . . . . .
HG H 1.050753 0.249712 0.188951 0.063 Uiso 1 1 calc R U . . .
C5 C 0.8730(6) 0.3049(4) 0.3953(4) 0.0551(14) Uani 1 1 d . . . . .
HH H 0.790265 0.340333 0.375030 0.066 Uiso 1 1 calc R U . . .
HI H 0.871440 0.305872 0.456239 0.066 Uiso 1 1 calc R U . . .
C6 C 1.1277(6) 0.2997(4) 0.3903(4) 0.0561(14) Uani 1 1 d . . . . .
HJ H 1.126326 0.288945 0.450619 0.067 Uiso 1 1 calc R U . . .
HK H 1.211219 0.338460 0.376208 0.067 Uiso 1 1 calc R U . . .
C7 C 0.9965(8) 0.3678(3) 0.2707(2) 0.0508(9) Uani 1 1 d . . . . .
HL H 1.082493 0.398866 0.250581 0.061 Uiso 1 1 calc R U . . .
HM H 0.919362 0.411999 0.254364 0.061 Uiso 1 1 calc R U . . .
C8 C 0.3968(10) 0.4313(9) 0.0569(7) 0.063(2) Uani 0.632(6) 1 d D . P A 1
H8 H 0.313056 0.456759 0.028171 0.076 Uiso 0.632(6) 1 calc R U P A 1
C9 C 0.473(2) 0.5190(11) 0.0994(14) 0.079(3) Uani 0.632(6) 1 d D . P A 1
H9A H 0.487517 0.575017 0.059885 0.095 Uiso 0.632(6) 1 calc R U P A 1
H9B H 0.418082 0.544967 0.146044 0.095 Uiso 0.632(6) 1 calc R U P A 1
C10 C 0.3578(13) 0.3529(11) 0.1235(8) 0.079(3) Uani 0.632(6) 1 d D . P A 1
H10A H 0.286958 0.381928 0.160133 0.094 Uiso 0.632(6) 1 calc R U P A 1
H10B H 0.318833 0.291999 0.096802 0.094 Uiso 0.632(6) 1 calc R U P A 1
C11 C 0.4941(12) 0.3778(6) -0.0050(4) 0.0481(18) Uani 0.632(6) 1 d D . P A 1
H11 H 0.442042 0.325187 -0.036295 0.058 Uiso 0.632(6) 1 calc R U P A 1
C12 C 0.612(2) 0.4804(15) 0.1309(16) 0.087(5) Uani 0.632(6) 1 d D . P A 1
H12A H 0.686214 0.505723 0.095040 0.105 Uiso 0.632(6) 1 calc R U P A 1
H12B H 0.628115 0.505592 0.187459 0.105 Uiso 0.632(6) 1 calc R U P A 1
C13 C 0.4819(15) 0.3228(12) 0.1743(8) 0.074(4) Uani 0.632(6) 1 d D . P A 1
H13A H 0.487479 0.248237 0.178839 0.089 Uiso 0.632(6) 1 calc R U P A 1
H13B H 0.474714 0.351465 0.230495 0.089 Uiso 0.632(6) 1 calc R U P A 1
C14 C 0.6132(12) 0.3273(12) 0.0420(7) 0.050(2) Uani 0.632(6) 1 d D . P A 1
H14A H 0.602902 0.252839 0.040631 0.059 Uiso 0.632(6) 1 calc R U P A 1
H14B H 0.701546 0.345114 0.015804 0.059 Uiso 0.632(6) 1 calc R U P A 1
O2 O 0.5456(8) 0.4546(5) -0.0622(4) 0.0758(16) Uani 0.632(6) 1 d D . P A 1
H2A H 0.589732 0.426496 -0.099929 0.114 Uiso 0.632(6) 1 calc R U P A 1
N2A N 0.631(2) 0.369(3) 0.1091(14) 0.062(3) Uani 0.368(6) 1 d D . P A 2
H2AA H 0.727250 0.343119 0.114669 0.074 Uiso 0.368(6) 1 calc R U P A 2
C12A C 0.632(4) 0.485(3) 0.111(3) 0.087(5) Uani 0.368(6) 1 d D . P A 2
H12C H 0.685185 0.508860 0.159361 0.105 Uiso 0.368(6) 1 calc R U P A 2
H12D H 0.675753 0.511607 0.060664 0.105 Uiso 0.368(6) 1 calc R U P A 2
C13A C 0.545(3) 0.330(2) 0.1810(16) 0.074(4) Uani 0.368(6) 1 d D . P A 2
H13C H 0.556899 0.256330 0.186671 0.089 Uiso 0.368(6) 1 calc R U P A 2
H13D H 0.576385 0.362734 0.232757 0.089 Uiso 0.368(6) 1 calc R U P A 2
C14A C 0.572(2) 0.334(2) 0.0277(13) 0.050(2) Uani 0.368(6) 1 d D . P A 2
H14C H 0.565699 0.259182 0.027081 0.059 Uiso 0.368(6) 1 calc R U P A 2
H14D H 0.633183 0.355004 -0.017885 0.059 Uiso 0.368(6) 1 calc R U P A 2
C9A C 0.485(4) 0.521(2) 0.117(3) 0.079(3) Uani 0.368(6) 1 d D . P A 2
H9AA H 0.470437 0.578456 0.078659 0.095 Uiso 0.368(6) 1 calc R U P A 2
H9AB H 0.465680 0.545220 0.173565 0.095 Uiso 0.368(6) 1 calc R U P A 2
C10A C 0.396(2) 0.355(2) 0.1659(14) 0.079(3) Uani 0.368(6) 1 d D . P A 2
H10C H 0.354213 0.382858 0.216714 0.094 Uiso 0.368(6) 1 calc R U P A 2
H10D H 0.345515 0.293184 0.150256 0.094 Uiso 0.368(6) 1 calc R U P A 2
C11A C 0.4291(18) 0.3800(13) 0.0150(9) 0.0481(18) Uani 0.368(6) 1 d D . P A 2
H11A H 0.362699 0.323838 0.004330 0.058 Uiso 0.368(6) 1 calc R U P A 2
C8A C 0.3864(19) 0.4349(17) 0.0952(11) 0.063(2) Uani 0.368(6) 1 d D . P A 2
H8A H 0.290605 0.461076 0.090336 0.076 Uiso 0.368(6) 1 calc R U P A 2
O2A O 0.4343(15) 0.4454(10) -0.0583(7) 0.0758(16) Uani 0.368(6) 1 d D . P A 2
H2AB H 0.355188 0.452943 -0.077094 0.114 Uiso 0.368(6) 1 calc DR U P A 2

loop_
_atom_site_aniso_label
_atom_site_aniso_U_11
_atom_site_aniso_U_22
_atom_site_aniso_U_33
_atom_site_aniso_U_23
_atom_site_aniso_U_13
_atom_site_aniso_U_12
Co1 0.0390(4) 0.0388(3) 0.0394(3) -0.0018(2) -0.0005(4) 0.0025(4)
Cl1 0.0671(9) 0.0757(9) 0.0661(8) -0.0026(7) -0.0175(7) -0.0233(7)
Cl2 0.0515(6) 0.0403(4) 0.0563(4) -0.0053(4) -0.0032(7) 0.0052(6)
Cl3 0.0687(8) 0.0618(5) 0.0463(4) 0.0114(4) -0.0011(6) 0.0010(7)
Cl4 0.0675(9) 0.0628(7) 0.0770(9) -0.0034(7) 0.0252(8) 0.0217(7)
O1 0.096(3) 0.057(2) 0.079(2) 0.0068(19) -0.047(2) -0.013(2)
N1 0.0450(19) 0.0375(14) 0.0482(15) -0.0052(11) -0.003(2) -0.0033(19)
N2 0.054(5) 0.073(3) 0.058(7) -0.003(5) -0.024(5) 0.002(4)
C1 0.060(3) 0.0356(17) 0.063(2) -0.0058(16) -0.011(3) 0.009(3)
C2 0.051(3) 0.056(3) 0.070(3) 0.019(2) -0.007(3) -0.014(2)
C3 0.052(3) 0.066(3) 0.076(4) 0.001(3) -0.003(3) 0.024(3)
C4 0.059(4) 0.053(2) 0.0450(19) -0.0036(16) -0.004(2) -0.002(2)
C5 0.039(3) 0.061(3) 0.065(3) 0.001(3) 0.011(3) 0.003(2)
C6 0.040(3) 0.071(3) 0.058(3) 0.004(3) -0.007(2) -0.005(2)
C7 0.059(3) 0.0431(18) 0.0505(19) 0.0072(15) -0.007(3) -0.007(3)
C8 0.042(4) 0.090(5) 0.057(6) 0.024(6) 0.008(5) 0.013(3)
C9 0.118(6) 0.050(3) 0.069(10) -0.004(3) 0.031(5) 0.016(4)
C10 0.063(7) 0.103(6) 0.071(7) 0.026(7) 0.016(6) -0.010(5)
C11 0.051(6) 0.051(2) 0.042(4) 0.004(3) -0.004(4) -0.001(5)
C12 0.098(8) 0.073(4) 0.091(13) -0.032(6) -0.011(7) -0.026(4)
C13 0.096(11) 0.078(4) 0.048(3) 0.014(3) 0.001(7) -0.003(9)
C14 0.046(7) 0.052(3) 0.051(5) 0.001(4) -0.005(4) 0.004(5)
O2 0.079(4) 0.078(3) 0.070(3) 0.036(2) 0.033(4) 0.029(4)
N2A 0.054(5) 0.073(3) 0.058(7) -0.003(5) -0.024(5) 0.002(4)
C12A 0.098(8) 0.073(4) 0.091(13) -0.032(6) -0.011(7) -0.026(4)
C13A 0.096(11) 0.078(4) 0.048(3) 0.014(3) 0.001(7) -0.003(9)
C14A 0.046(7) 0.052(3) 0.051(5) 0.001(4) -0.005(4) 0.004(5)
C9A 0.118(6) 0.050(3) 0.069(10) -0.004(3) 0.031(5) 0.016(4)
C10A 0.063(7) 0.103(6) 0.071(7) 0.026(7) 0.016(6) -0.010(5)
C11A 0.051(6) 0.051(2) 0.042(4) 0.004(3) -0.004(4) -0.001(5)
C8A 0.042(4) 0.090(5) 0.057(6) 0.024(6) 0.008(5) 0.013(3)
O2A 0.079(4) 0.078(3) 0.070(3) 0.036(2) 0.033(4) 0.029(4)

loop_
_atom_type_symbol
_atom_type_description
_atom_type_scat_dispersion_real
_atom_type_scat_dispersion_imag
_atom_type_scat_source
C C 0.0181 0.0091 'International Tables Vol C Tables 4.2.6.8 and 6.1.1.4'
H H 0.0000 0.0000 'International Tables Vol C Tables 4.2.6.8 and 6.1.1.4'
Cl Cl 0.3639 0.7018 'International Tables Vol C Tables 4.2.6.8 and 6.1.1.4'
Co Co -2.3653 3.6143 'International Tables Vol C Tables 4.2.6.8 and 6.1.1.4'
N N 0.0311 0.0180 'International Tables Vol C Tables 4.2.6.8 and 6.1.1.4'
O O 0.0492 0.0322 'International Tables Vol C Tables 4.2.6.8 and 6.1.1.4'

loop_
_geom_angle_atom_site_label_1
_geom_angle_atom_site_label_2
_geom_angle_atom_site_label_3
_geom_angle
_geom_angle_site_symmetry_1
_geom_angle_site_symmetry_3
_geom_angle_publ_flag
Cl1 Co1 Cl4 106.62(5) . . ?
Cl2 Co1 Cl1 110.59(6) . . ?
Cl2 Co1 Cl3 113.92(4) . . ?
Cl2 Co1 Cl4 105.72(6) . . ?
Cl3 Co1 Cl1 108.00(6) . . ?
Cl3 Co1 Cl4 111.77(7) . . ?
C4 O1 H 109.5 . . ?
C5 N1 HA 109.0 . . ?
C6 N1 HA 109.0 . . ?
C6 N1 C5 109.6(3) . . ?
C6 N1 C7 110.2(5) . . ?
C7 N1 HA 109.0 . . ?
C7 N1 C5 110.2(5) . . ?
C12 N2 H2 109.2 . . ?
C12 N2 C13 111.0(11) . . ?
C13 N2 H2 109.2 . . ?
C14 N2 H2 109.2 . . ?
C14 N2 C12 109.0(12) . . ?
C14 N2 C13 109.2(11) . . ?
C2 C1 HB 110.2 . . ?
C2 C1 C3 108.2(4) . . ?
C2 C1 C4 110.0(4) . . ?
C3 C1 HB 110.2 . . ?
C3 C1 C4 107.9(5) . . ?
C4 C1 HB 110.2 . . ?
C1 C2 HC 109.7 . . ?
C1 C2 HD 109.7 . . ?
HC C2 HD 108.2 . . ?
C5 C2 C1 109.6(4) . . ?
C5 C2 HC 109.7 . . ?
C5 C2 HD 109.7 . . ?
C1 C3 HE 109.7 . . ?
C1 C3 HF 109.7 . . ?
HE C3 HF 108.2 . . ?
C6 C3 C1 110.0(4) . . ?
C6 C3 HE 109.7 . . ?
C6 C3 HF 109.7 . . ?
O1 C4 C1 111.0(4) . . ?
O1 C4 HG 109.9 . . ?
O1 C4 C7 107.7(4) . . ?
C1 C4 HG 109.9 . . ?
C7 C4 C1 108.4(3) . . ?
C7 C4 HG 109.9 . . ?
N1 C5 C2 109.1(4) . . ?
N1 C5 HH 109.9 . . ?
N1 C5 HI 109.9 . . ?
C2 C5 HH 109.9 . . ?
C2 C5 HI 109.9 . . ?
HH C5 HI 108.3 . . ?
N1 C6 C3 108.9(4) . . ?
N1 C6 HJ 109.9 . . ?
N1 C6 HK 109.9 . . ?
C3 C6 HJ 109.9 . . ?
C3 C6 HK 109.9 . . ?
HJ C6 HK 108.3 . . ?
N1 C7 C4 109.8(3) . . ?
N1 C7 HL 109.7 . . ?
N1 C7 HM 109.7 . . ?
C4 C7 HL 109.7 . . ?
C4 C7 HM 109.7 . . ?
HL C7 HM 108.2 . . ?
C9 C8 H8 110.6 . . ?
C9 C8 C10 108.0(11) . . ?
C9 C8 C11 109.6(10) . . ?
C10 C8 H8 110.6 . . ?
C10 C8 C11 107.4(8) . . ?
C11 C8 H8 110.6 . . ?
C8 C9 H9A 109.9 . . ?
C8 C9 H9B 109.9 . . ?
H9A C9 H9B 108.3 . . ?
C12 C9 C8 109.0(10) . . ?
C12 C9 H9A 109.9 . . ?
C12 C9 H9B 109.9 . . ?
C8 C10 H10A 109.4 . . ?
C8 C10 H10B 109.4 . . ?
H10A C10 H10B 108.0 . . ?
C13 C10 C8 111.0(9) . . ?
C13 C10 H10A 109.4 . . ?
C13 C10 H10B 109.4 . . ?
C8 C11 H11 109.5 . . ?
C14 C11 C8 109.7(7) . . ?
C14 C11 H11 109.5 . . ?
O2 C11 C8 107.8(7) . . ?
O2 C11 H11 109.5 . . ?
O2 C11 C14 110.7(10) . . ?
N2 C12 C9 109.2(11) . . ?
N2 C12 H12A 109.8 . . ?
N2 C12 H12B 109.8 . . ?
C9 C12 H12A 109.8 . . ?
C9 C12 H12B 109.8 . . ?
H12A C12 H12B 108.3 . . ?
N2 C13 H13A 110.1 . . ?
N2 C13 H13B 110.1 . . ?
C10 C13 N2 108.0(8) . . ?
C10 C13 H13A 110.1 . . ?
C10 C13 H13B 110.1 . . ?
H13A C13 H13B 108.4 . . ?
N2 C14 C11 108.6(9) . . ?
N2 C14 H14A 110.0 . . ?
N2 C14 H14B 110.0 . . ?
C11 C14 H14A 110.0 . . ?
C11 C14 H14B 110.0 . . ?
H14A C14 H14B 108.4 . . ?
C11 O2 H2A 109.5 . . ?
C12A N2A H2AA 109.4 . . ?
C13A N2A H2AA 109.4 . . ?
C13A N2A C12A 109(2) . . ?
C14A N2A H2AA 109.4 . . ?
C14A N2A C12A 109(2) . . ?
C14A N2A C13A 110.9(19) . . ?
N2A C12A H12C 110.1 . . ?
N2A C12A H12D 110.1 . . ?
H12C C12A H12D 108.4 . . ?
C9A C12A N2A 108.2(19) . . ?
C9A C12A H12C 110.1 . . ?
C9A C12A H12D 110.1 . . ?
N2A C13A H13C 109.8 . . ?
N2A C13A H13D 109.8 . . ?
H13C C13A H13D 108.2 . . ?
C10A C13A N2A 109.5(17) . . ?
C10A C13A H13C 109.8 . . ?
C10A C13A H13D 109.8 . . ?
N2A C14A H14C 109.6 . . ?
N2A C14A H14D 109.6 . . ?
N2A C14A C11A 110.1(16) . . ?
H14C C14A H14D 108.2 . . ?
C11A C14A H14C 109.6 . . ?
C11A C14A H14D 109.6 . . ?
C12A C9A H9AA 109.6 . . ?
C12A C9A H9AB 109.6 . . ?
C12A C9A C8A 110.1(18) . . ?
H9AA C9A H9AB 108.2 . . ?
C8A C9A H9AA 109.6 . . ?
C8A C9A H9AB 109.6 . . ?
C13A C10A H10C 109.9 . . ?
C13A C10A H10D 109.9 . . ?
C13A C10A C8A 108.8(15) . . ?
H10C C10A H10D 108.3 . . ?
C8A C10A H10C 109.9 . . ?
C8A C10A H10D 109.9 . . ?
C14A C11A H11A 108.6 . . ?
C14A C11A C8A 108.5(14) . . ?
C8A C11A H11A 108.6 . . ?
O2A C11A C14A 108.0(15) . . ?
O2A C11A H11A 108.6 . . ?
O2A C11A C8A 114.5(13) . . ?
C9A C8A C10A 107(2) . . ?
C9A C8A C11A 112.0(19) . . ?
C9A C8A H8A 110.3 . . ?
C10A C8A H8A 110.3 . . ?
C11A C8A C10A 106.7(15) . . ?
C11A C8A H8A 110.3 . . ?
C11A O2A H2AB 109.5 . . ?

loop_
_geom_bond_atom_site_label_1
_geom_bond_atom_site_label_2
_geom_bond_distance
_geom_bond_site_symmetry_2
_geom_bond_publ_flag
Co1 Cl1 2.2861(15) . ?
Co1 Cl2 2.2576(10) . ?
Co1 Cl3 2.2645(10) . ?
Co1 Cl4 2.2986(15) . ?
O1 H 0.8200 . ?
O1 C4 1.426(7) . ?
N1 HA 0.9800 . ?
N1 C5 1.494(7) . ?
N1 C6 1.490(7) . ?
N1 C7 1.490(5) . ?
N2 H2 0.9800 . ?
N2 C12 1.499(12) . ?
N2 C13 1.518(14) . ?
N2 C14 1.491(12) . ?
C1 HB 0.9800 . ?
C1 C2 1.517(8) . ?
C1 C3 1.521(8) . ?
C1 C4 1.525(6) . ?
C2 HC 0.9700 . ?
C2 HD 0.9700 . ?
C2 C5 1.509(8) . ?
C3 HE 0.9700 . ?
C3 HF 0.9700 . ?
C3 C6 1.502(8) . ?
C4 HG 0.9800 . ?
C4 C7 1.523(6) . ?
C5 HH 0.9700 . ?
C5 HI 0.9700 . ?
C6 HJ 0.9700 . ?
C6 HK 0.9700 . ?
C7 HL 0.9700 . ?
C7 HM 0.9700 . ?
C8 H8 0.9800 . ?
C8 C9 1.511(14) . ?
C8 C10 1.514(13) . ?
C8 C11 1.522(12) . ?
C9 H9A 0.9700 . ?
C9 H9B 0.9700 . ?
C9 C12 1.503(17) . ?
C10 H10A 0.9700 . ?
C10 H10B 0.9700 . ?
C10 C13 1.489(15) . ?
C11 H11 0.9800 . ?
C11 C14 1.512(11) . ?
C11 O2 1.435(9) . ?
C12 H12A 0.9700 . ?
C12 H12B 0.9700 . ?
C13 H13A 0.9700 . ?
C13 H13B 0.9700 . ?
C14 H14A 0.9700 . ?
C14 H14B 0.9700 . ?
O2 H2A 0.8200 . ?
N2A H2AA 0.9800 . ?
N2A C12A 1.500(19) . ?
N2A C13A 1.495(19) . ?
N2A C14A 1.485(18) . ?
C12A H12C 0.9700 . ?
C12A H12D 0.9700 . ?
C12A C9A 1.49(2) . ?
C13A H13C 0.9700 . ?
C13A H13D 0.9700 . ?
C13A C10A 1.49(2) . ?
C14A H14C 0.9700 . ?
C14A H14D 0.9700 . ?
C14A C11A 1.506(18) . ?
C9A H9AA 0.9700 . ?
C9A H9AB 0.9700 . ?
C9A C8A 1.50(2) . ?
C10A H10C 0.9700 . ?
C10A H10D 0.9700 . ?
C10A C8A 1.53(2) . ?
C11A H11A 0.9800 . ?
C11A C8A 1.518(19) . ?
C11A O2A 1.441(15) . ?
C8A H8A 0.9800 . ?
O2A H2AB 0.8200 . ?

loop_
_geom_torsion_atom_site_label_1
_geom_torsion_atom_site_label_2
_geom_torsion_atom_site_label_3
_geom_torsion_atom_site_label_4
_geom_torsion
_geom_torsion_site_symmetry_1
_geom_torsion_site_symmetry_2
_geom_torsion_site_symmetry_3
_geom_torsion_site_symmetry_4
_geom_torsion_publ_flag
O1 C4 C7 N1 112.7(6) . . . . ?
C1 C2 C5 N1 -9.0(6) . . . . ?
C1 C3 C6 N1 -9.5(7) . . . . ?
C1 C4 C7 N1 -7.4(7) . . . . ?
C2 C1 C3 C6 -53.3(6) . . . . ?
C2 C1 C4 O1 -55.1(5) . . . . ?
C2 C1 C4 C7 62.9(6) . . . . ?
C3 C1 C2 C5 64.0(5) . . . . ?
C3 C1 C4 O1 -172.9(4) . . . . ?
C3 C1 C4 C7 -54.9(6) . . . . ?
C4 C1 C2 C5 -53.6(6) . . . . ?
C4 C1 C3 C6 65.7(6) . . . . ?
C5 N1 C6 C3 66.5(5) . . . . ?
C5 N1 C7 C4 -55.9(6) . . . . ?
C6 N1 C5 C2 -55.6(5) . . . . ?
C6 N1 C7 C4 65.1(6) . . . . ?
C7 N1 C5 C2 65.8(6) . . . . ?
C7 N1 C6 C3 -54.8(6) . . . . ?
C8 C9 C12 N2 -15(2) . . . . ?
C8 C10 C13 N2 -11.4(16) . . . . ?
C8 C11 C14 N2 -11.3(13) . . . . ?
C9 C8 C10 C13 -52.2(15) . . . . ?
C9 C8 C11 C14 65.0(12) . . . . ?
C9 C8 C11 O2 -55.7(13) . . . . ?
C10 C8 C9 C12 67.8(18) . . . . ?
C10 C8 C11 C14 -52.2(12) . . . . ?
C10 C8 C11 O2 -172.8(9) . . . . ?
C11 C8 C9 C12 -49.0(18) . . . . ?
C11 C8 C10 C13 66.0(13) . . . . ?
C12 N2 C13 C10 65.6(15) . . . . ?
C12 N2 C14 C11 -53.6(14) . . . . ?
C13 N2 C12 C9 -50(2) . . . . ?
C13 N2 C14 C11 67.8(13) . . . . ?
C14 N2 C12 C9 70.2(18) . . . . ?
C14 N2 C13 C10 -54.6(14) . . . . ?
O2 C11 C14 N2 107.6(11) . . . . ?
N2A C12A C9A C8A -15(4) . . . . ?
N2A C13A C10A C8A -15(3) . . . . ?
N2A C14A C11A C8A -7(3) . . . . ?
N2A C14A C11A O2A 117(2) . . . . ?
C12A N2A C13A C10A 69(3) . . . . ?
C12A N2A C14A C11A -56(3) . . . . ?
C12A C9A C8A C10A 69(4) . . . . ?
C12A C9A C8A C11A -48(4) . . . . ?
C13A N2A C12A C9A -51(4) . . . . ?
C13A N2A C14A C11A 64(3) . . . . ?
C13A C10A C8A C9A -51(3) . . . . ?
C13A C10A C8A C11A 70(3) . . . . ?
C14A N2A C12A C9A 70(4) . . . . ?
C14A N2A C13A C10A -50(3) . . . . ?
C14A C11A C8A C9A 61(2) . . . . ?
C14A C11A C8A C10A -56(2) . . . . ?
O2A C11A C8A C9A -60(2) . . . . ?
O2A C11A C8A C10A -176.5(15) . . . . ?
